data_4079311
loop_
_publ_author_name
'Kulangara, Shaneesh Vadake'
'Mason, Chris'
'Juba, Michael'
'Yang, Yun'
'Thapa, Indira'
'Gambarotta, Sandro'
'Korobkov, Ilia'
'Duchateau, Rob'

_publ_section_title
;
 Synthesis and Catalytic Oligomerization Activity of Chromium Catalysts of
 Ligand Systems with Switchable Connectivity
;
_journal_issue 17
_journal_name_full Organometallics
_journal_page_first 6438
_journal_paper_doi 10.1021/om300673u
_journal_volume 31
_journal_year 2012
_chemical_formula_sum 'C46 H58 Li N O3 P2'
_chemical_formula_weight 741.81
_chemical_name_systematic
; 
 ? 
;
_space_group_IT_number 14
_symmetry_cell_setting monoclinic
_symmetry_space_group_name_Hall '-P 2ybc'
_symmetry_space_group_name_H-M 'P 1 21/c 1'
_atom_sites_solution_hydrogens geom
_atom_sites_solution_primary direct
_atom_sites_solution_secondary difmap
_audit_creation_method SHELXL-97
_cell_angle_alpha 90.00
_cell_angle_beta 107.4150(10)
_cell_angle_gamma 90.00
_cell_formula_units_Z 4
_cell_length_a 19.5177(6)
_cell_length_b 10.7808(4)
_cell_length_c 21.5695(8)
_cell_measurement_reflns_used 9848
_cell_measurement_temperature 200(2)
_cell_measurement_theta_max 28.17
_cell_measurement_theta_min 2.53
_cell_volume 4330.5(3)
_computing_cell_refinement 'APEX II, Bruker (2009)'
_computing_data_collection 'APEX II, Bruker (2009)'
_computing_data_reduction 'XPREP, Bruker (2009)'
_computing_molecular_graphics 'SHELXTL, Bruker (2004)'
_computing_publication_material 'SHELXTL, Bruker (2004)'
_computing_structure_refinement 'SHELXL-97 (Sheldrick, 2008)'
_computing_structure_solution 'SHELXS-97 (Sheldrick, 2008)'
_diffrn_ambient_temperature 200(2)
_diffrn_measured_fraction_theta_full 0.988
_diffrn_measured_fraction_theta_max 0.988
_diffrn_measurement_device_type 'Bruker APEX-II CCD'
_diffrn_measurement_method '\f and \w scans'
_diffrn_radiation_monochromator graphite
_diffrn_radiation_source 'fine-focus sealed tube'
_diffrn_radiation_type MoK\a
_diffrn_radiation_wavelength 0.71073
_diffrn_reflns_av_R_equivalents 0.0222
_diffrn_reflns_av_sigmaI/netI 0.0235
_diffrn_reflns_limit_h_max 14
_diffrn_reflns_limit_h_min -26
_diffrn_reflns_limit_k_max 14
_diffrn_reflns_limit_k_min -14
_diffrn_reflns_limit_l_max 28
_diffrn_reflns_limit_l_min -28
_diffrn_reflns_number 47181
_diffrn_reflns_theta_full 28.30
_diffrn_reflns_theta_max 28.30
_diffrn_reflns_theta_min 1.95
_exptl_absorpt_coefficient_mu 0.139
_exptl_absorpt_correction_T_max 0.9835
_exptl_absorpt_correction_T_min 0.9648
_exptl_absorpt_correction_type multi-scan
_exptl_absorpt_process_details 'SADABS, Bruker (2003)'
_exptl_crystal_colour colourless
_exptl_crystal_density_diffrn 1.138
_exptl_crystal_density_meas ?
_exptl_crystal_density_method 'not measured'
_exptl_crystal_description block
_exptl_crystal_F_000 1592
_exptl_crystal_size_max 0.26
_exptl_crystal_size_mid 0.16
_exptl_crystal_size_min 0.12
_refine_diff_density_max 1.286
_refine_diff_density_min -0.583
_refine_diff_density_rms 0.056
_refine_ls_extinction_method none
_refine_ls_goodness_of_fit_ref 1.010
_refine_ls_hydrogen_treatment constr
_refine_ls_matrix_type full
_refine_ls_number_parameters 478
_refine_ls_number_reflns 10644
_refine_ls_number_restraints 0
_refine_ls_restrained_S_all 1.010
_refine_ls_R_factor_all 0.0747
_refine_ls_R_factor_gt 0.0549
_refine_ls_shift/su_max 0.001
_refine_ls_shift/su_mean 0.000
_refine_ls_structure_factor_coef Fsqd
_refine_ls_weighting_details 'calc w=1/[\s^2^(Fo^2^)+(0.1035P)^2^+2.0031P] where P=(Fo^2^+2Fc^2^)/3'
_refine_ls_weighting_scheme calc
_refine_ls_wR_factor_gt 0.1537
_refine_ls_wR_factor_ref 0.1734
_reflns_number_gt 8197
_reflns_number_total 10644
_reflns_threshold_expression >2sigma(I)
_cod_data_source_file om300673u_si_002.cif
_cod_data_source_block sg116
_cod_depositor_comments
;
The following automatic conversions were performed:

'_symmetry_cell_setting' value 'Monoclinic' changed to 'monoclinic'
according to /home/saulius/struct/CIF-dictionaries/cif_core.dic
dictionary named 'cif_core.dic' version 2.4.2 from 2011-04-26.

Automatic conversion script
Id: cif_fix_values 1891 2012-01-12 08:04:46Z andrius 

The following automatic conversions were performed:

'_exptl_crystal_density_meas' value 'n/a' was changed to '?' - the
value is perceived as not measured.

Automatic conversion script
Id: cif_fix_values 3008 2015-01-20 13:52:24Z robertas 
;
_cod_original_sg_symbol_H-M P2(1)/c
_cod_database_code 4079311

loop_
_symmetry_equiv_pos_as_xyz
'x, y, z'
'-x, y+1/2, -z+1/2'
'-x, -y, -z'
'x, -y-1/2, z-1/2'

loop_
_atom_site_label
_atom_site_type_symbol
_atom_site_fract_x
_atom_site_fract_y
_atom_site_fract_z
_atom_site_U_iso_or_equiv
_atom_site_adp_type
_atom_site_occupancy
_atom_site_symmetry_multiplicity
_atom_site_calc_flag
_atom_site_refinement_flags
Li1 Li 0.2395(2) 0.7115(4) 0.29305(16) 0.0428(8) Uani 1 1 d .
N1 N 0.22854(8) 0.68495(15) 0.47975(7) 0.0345(3) Uani 1 1 d .
O1 O 0.23841(8) 0.71352(16) 0.37678(7) 0.0472(4) Uani 1 1 d .
O2 O 0.28006(12) 0.86162(18) 0.26794(9) 0.0686(5) Uani 1 1 d .
O3 O 0.13992(10) 0.6983(2) 0.23509(9) 0.0667(5) Uani 1 1 d .
P1 P 0.31153(2) 0.49378(4) 0.31233(2) 0.02879(12) Uani 1 1 d .
P2 P 0.33847(2) 0.57109(4) 0.45399(2) 0.02463(11) Uani 1 1 d .
C1 C 0.33704(10) 0.46446(17) 0.39599(8) 0.0310(4) Uani 1 1 d .
H1A H 0.3512 0.3823 0.4099 0.037 Uiso 1 1 calc R
C2 C 0.38444(9) 0.43307(17) 0.28234(9) 0.0312(4) Uani 1 1 d .
C3 C 0.42984(10) 0.3376(2) 0.31344(10) 0.0382(4) Uani 1 1 d .
H3A H 0.4247 0.3037 0.3525 0.046 Uiso 1 1 calc R
C4 C 0.48239(11) 0.2912(2) 0.28841(11) 0.0463(5) Uani 1 1 d .
H4A H 0.5125 0.2254 0.3101 0.056 Uiso 1 1 calc R
C5 C 0.49108(12) 0.3401(2) 0.23219(11) 0.0485(5) Uani 1 1 d .
H5A H 0.5270 0.3082 0.2151 0.058 Uiso 1 1 calc R
C6 C 0.44759(13) 0.4351(2) 0.20114(11) 0.0508(6) Uani 1 1 d .
H6A H 0.4536 0.4693 0.1625 0.061 Uiso 1 1 calc R
C7 C 0.39452(12) 0.4817(2) 0.22590(10) 0.0415(4) Uani 1 1 d .
H7A H 0.3648 0.5477 0.2040 0.050 Uiso 1 1 calc R
C8 C 0.24198(9) 0.37638(17) 0.27670(9) 0.0321(4) Uani 1 1 d .
C9 C 0.19539(12) 0.3390(3) 0.31082(11) 0.0525(6) Uani 1 1 d .
H9A H 0.2028 0.3678 0.3540 0.063 Uiso 1 1 calc R
C10 C 0.13814(13) 0.2604(3) 0.28284(13) 0.0662(8) Uani 1 1 d .
H10A H 0.1070 0.2358 0.3071 0.079 Uiso 1 1 calc R
C11 C 0.12609(13) 0.2178(3) 0.22018(13) 0.0588(6) Uani 1 1 d .
H11A H 0.0866 0.1647 0.2010 0.071 Uiso 1 1 calc R
C12 C 0.17193(13) 0.2531(2) 0.18565(12) 0.0537(6) Uani 1 1 d .
H12A H 0.1643 0.2238 0.1426 0.064 Uiso 1 1 calc R
C13 C 0.22951(11) 0.3315(2) 0.21388(10) 0.0420(5) Uani 1 1 d .
H13A H 0.2609 0.3548 0.1897 0.050 Uiso 1 1 calc R
C14 C 0.34602(9) 0.48769(15) 0.52842(8) 0.0258(3) Uani 1 1 d .
C15 C 0.29550(9) 0.39564(18) 0.52720(9) 0.0328(4) Uani 1 1 d .
H15A H 0.2582 0.3797 0.4881 0.039 Uiso 1 1 calc R
C16 C 0.29918(10) 0.32712(19) 0.58244(10) 0.0366(4) Uani 1 1 d .
H16A H 0.2643 0.2650 0.5812 0.044 Uiso 1 1 calc R
C17 C 0.35394(11) 0.34919(18) 0.63977(9) 0.0368(4) Uani 1 1 d .
H17A H 0.3564 0.3023 0.6777 0.044 Uiso 1 1 calc R
C18 C 0.40447(11) 0.43901(18) 0.64138(9) 0.0367(4) Uani 1 1 d .
H18A H 0.4421 0.4536 0.6804 0.044 Uiso 1 1 calc R
C19 C 0.40068(10) 0.50886(16) 0.58600(9) 0.0312(4) Uani 1 1 d .
H19A H 0.4356 0.5712 0.5876 0.037 Uiso 1 1 calc R
C20 C 0.41195(9) 0.68229(16) 0.47375(8) 0.0284(3) Uani 1 1 d .
C21 C 0.46630(10) 0.67060(18) 0.44506(10) 0.0366(4) Uani 1 1 d .
H21A H 0.4638 0.6073 0.4138 0.044 Uiso 1 1 calc R
C22 C 0.52479(11) 0.7515(2) 0.46184(12) 0.0447(5) Uani 1 1 d .
H22A H 0.5618 0.7439 0.4418 0.054 Uiso 1 1 calc R
C23 C 0.52869(11) 0.8424(2) 0.50760(12) 0.0453(5) Uani 1 1 d .
H23A H 0.5690 0.8963 0.5198 0.054 Uiso 1 1 calc R
C24 C 0.47439(12) 0.8557(2) 0.53576(11) 0.0444(5) Uani 1 1 d .
H24A H 0.4773 0.9191 0.5670 0.053 Uiso 1 1 calc R
C25 C 0.41537(11) 0.77685(18) 0.51877(9) 0.0361(4) Uani 1 1 d .
H25A H 0.3776 0.7873 0.5377 0.043 Uiso 1 1 calc R
C26 C 0.25745(9) 0.67123(16) 0.43392(8) 0.0277(3) Uani 1 1 d .
C27 C 0.16069(11) 0.7463(2) 0.46392(9) 0.0388(4) Uani 1 1 d .
C28 C 0.15603(13) 0.8769(2) 0.46690(10) 0.0482(5) Uani 1 1 d .
C29 C 0.08825(16) 0.9294(3) 0.45641(14) 0.0669(8) Uani 1 1 d .
H29A H 0.0840 1.0169 0.4591 0.080 Uiso 1 1 calc R
C30 C 0.02674(15) 0.8566(3) 0.44214(16) 0.0736(9) Uani 1 1 d .
H30A H -0.0189 0.8943 0.4356 0.088 Uiso 1 1 calc R
C31 C 0.03185(13) 0.7297(3) 0.43743(14) 0.0621(7) Uani 1 1 d .
H31A H -0.0105 0.6806 0.4271 0.075 Uiso 1 1 calc R
C32 C 0.09863(12) 0.6724(2) 0.44775(11) 0.0468(5) Uani 1 1 d .
C33 C 0.22358(15) 0.9556(2) 0.48215(11) 0.0530(6) Uani 1 1 d .
H33A H 0.2581 0.9111 0.4638 0.064 Uiso 1 1 calc R
C34 C 0.2122(2) 1.0839(3) 0.45115(16) 0.0781(9) Uani 1 1 d .
H34A H 0.1904 1.0756 0.4041 0.117 Uiso 1 1 calc R
H34B H 0.2586 1.1263 0.4600 0.117 Uiso 1 1 calc R
H34C H 0.1803 1.1322 0.4694 0.117 Uiso 1 1 calc R
C35 C 0.2592(2) 0.9660(3) 0.55501(14) 0.0747(8) Uani 1 1 d .
H35A H 0.2665 0.8829 0.5742 0.112 Uiso 1 1 calc R
H35B H 0.2284 1.0141 0.5745 0.112 Uiso 1 1 calc R
H35C H 0.3057 1.0077 0.5632 0.112 Uiso 1 1 calc R
C36 C 0.10508(13) 0.5325(3) 0.44373(15) 0.0580(6) Uani 1 1 d .
H36A H 0.1495 0.5151 0.4312 0.070 Uiso 1 1 calc R
C37 C 0.04182(18) 0.4740(4) 0.3915(2) 0.0935(12) Uani 1 1 d .
H37A H 0.0364 0.5146 0.3496 0.140 Uiso 1 1 calc R
H37B H -0.0023 0.4847 0.4036 0.140 Uiso 1 1 calc R
H37C H 0.0510 0.3853 0.3878 0.140 Uiso 1 1 calc R
C38 C 0.11573(19) 0.4745(4) 0.5107(2) 0.0902(12) Uani 1 1 d .
H38A H 0.1560 0.5152 0.5426 0.135 Uiso 1 1 calc R
H38B H 0.1260 0.3859 0.5090 0.135 Uiso 1 1 calc R
H38C H 0.0720 0.4854 0.5235 0.135 Uiso 1 1 calc R
C39 C 0.1204(2) 0.6102(3) 0.18134(17) 0.0843(10) Uani 1 1 d .
H39A H 0.0919 0.5421 0.1921 0.101 Uiso 1 1 calc R
H39B H 0.1647 0.5737 0.1756 0.101 Uiso 1 1 calc R
C40 C 0.0787(3) 0.6685(5) 0.1201(2) 0.1193(17) Uani 1 1 d .
H40A H 0.0666 0.6061 0.0855 0.179 Uiso 1 1 calc R
H40B H 0.1071 0.7348 0.1087 0.179 Uiso 1 1 calc R
H40C H 0.0344 0.7035 0.1253 0.179 Uiso 1 1 calc R
C41 C 0.0840(2) 0.7267(6) 0.2625(2) 0.1219(18) Uani 1 1 d .
H41A H 0.0888 0.6730 0.3008 0.146 Uiso 1 1 calc R
H41B H 0.0371 0.7086 0.2302 0.146 Uiso 1 1 calc R
C42 C 0.0857(3) 0.8548(6) 0.2820(2) 0.125(2) Uani 1 1 d .
H42A H 0.0461 0.8710 0.3000 0.187 Uiso 1 1 calc R
H42B H 0.0808 0.9083 0.2441 0.187 Uiso 1 1 calc R
H42C H 0.1315 0.8723 0.3150 0.187 Uiso 1 1 calc R
C43 C 0.2640(3) 0.9072(4) 0.2032(2) 0.1219(18) Uani 1 1 d .
H43A H 0.2123 0.9276 0.1860 0.146 Uiso 1 1 calc R
H43B H 0.2921 0.9832 0.2023 0.146 Uiso 1 1 calc R
C44 C 0.2815(3) 0.8165(4) 0.1663(2) 0.0971(12) Uani 1 1 d .
H44A H 0.2703 0.8449 0.1213 0.146 Uiso 1 1 calc R
H44B H 0.2538 0.7414 0.1680 0.146 Uiso 1 1 calc R
H44C H 0.3329 0.7981 0.1834 0.146 Uiso 1 1 calc R
C45 C 0.2845(3) 0.9664(4) 0.3125(2) 0.1138(15) Uani 1 1 d .
H45A H 0.2567 1.0372 0.2883 0.137 Uiso 1 1 calc R
H45B H 0.2630 0.9423 0.3468 0.137 Uiso 1 1 calc R
C46 C 0.3538(4) 1.0019(7) 0.3404(3) 0.176(3) Uani 1 1 d .
H46A H 0.3551 1.0719 0.3697 0.264 Uiso 1 1 calc R
H46B H 0.3749 1.0272 0.3065 0.264 Uiso 1 1 calc R
H46C H 0.3812 0.9324 0.3650 0.264 Uiso 1 1 calc R

loop_
_atom_site_aniso_label
_atom_site_aniso_U_11
_atom_site_aniso_U_22
_atom_site_aniso_U_33
_atom_site_aniso_U_23
_atom_site_aniso_U_13
_atom_site_aniso_U_12
Li1 0.0555(19) 0.0457(19) 0.0276(16) 0.0060(14) 0.0129(14) 0.0014(16)
N1 0.0366(8) 0.0406(9) 0.0265(7) 0.0027(6) 0.0097(6) 0.0090(7)
O1 0.0543(8) 0.0616(10) 0.0289(7) 0.0161(7) 0.0172(6) 0.0276(7)
O2 0.1032(15) 0.0568(11) 0.0435(9) 0.0063(8) 0.0185(9) -0.0255(10)
O3 0.0582(10) 0.0898(15) 0.0465(10) -0.0023(9) 0.0071(8) -0.0012(10)
P1 0.0367(2) 0.0269(2) 0.0217(2) -0.00091(16) 0.00718(17) 0.00126(17)
P2 0.0281(2) 0.0244(2) 0.0206(2) 0.00034(15) 0.00609(15) 0.00027(15)
C1 0.0430(9) 0.0251(8) 0.0225(8) -0.0008(6) 0.0064(7) 0.0033(7)
C2 0.0353(8) 0.0311(9) 0.0262(8) -0.0039(7) 0.0077(7) -0.0055(7)
C3 0.0400(9) 0.0411(11) 0.0335(9) -0.0004(8) 0.0112(8) 0.0013(8)
C4 0.0411(10) 0.0492(12) 0.0475(12) -0.0066(10) 0.0115(9) 0.0054(9)
C5 0.0427(10) 0.0565(14) 0.0515(13) -0.0214(11) 0.0219(10) -0.0099(10)
C6 0.0620(13) 0.0579(14) 0.0408(11) -0.0050(10) 0.0280(10) -0.0144(11)
C7 0.0503(11) 0.0421(11) 0.0343(10) 0.0016(8) 0.0160(9) -0.0043(9)
C8 0.0327(8) 0.0325(9) 0.0278(8) -0.0016(7) 0.0041(7) 0.0035(7)
C9 0.0456(11) 0.0775(17) 0.0349(11) -0.0077(11) 0.0128(9) -0.0161(11)
C10 0.0477(12) 0.098(2) 0.0523(14) -0.0023(14) 0.0139(11) -0.0260(14)
C11 0.0447(12) 0.0669(16) 0.0565(15) -0.0094(12) 0.0024(10) -0.0167(11)
C12 0.0496(12) 0.0619(15) 0.0442(12) -0.0207(11) 0.0056(10) -0.0090(11)
C13 0.0410(10) 0.0509(12) 0.0330(10) -0.0117(9) 0.0093(8) -0.0030(9)
C14 0.0302(7) 0.0246(8) 0.0223(7) 0.0017(6) 0.0073(6) 0.0034(6)
C15 0.0329(8) 0.0358(9) 0.0276(8) 0.0017(7) 0.0060(7) -0.0030(7)
C16 0.0393(9) 0.0349(10) 0.0370(10) 0.0065(8) 0.0134(8) -0.0031(8)
C17 0.0496(10) 0.0344(10) 0.0279(9) 0.0079(7) 0.0139(8) 0.0082(8)
C18 0.0470(10) 0.0356(10) 0.0223(8) 0.0010(7) 0.0024(7) 0.0028(8)
C19 0.0370(9) 0.0268(8) 0.0269(8) -0.0004(7) 0.0050(7) -0.0006(7)
C20 0.0314(8) 0.0245(8) 0.0277(8) 0.0023(6) 0.0064(6) -0.0005(6)
C21 0.0341(9) 0.0336(9) 0.0438(11) -0.0028(8) 0.0144(8) -0.0001(7)
C22 0.0345(9) 0.0403(11) 0.0625(14) 0.0024(10) 0.0194(9) -0.0020(8)
C23 0.0397(10) 0.0337(10) 0.0569(13) 0.0055(9) 0.0062(9) -0.0096(8)
C24 0.0591(12) 0.0305(10) 0.0409(11) -0.0056(8) 0.0111(9) -0.0094(9)
C25 0.0462(10) 0.0298(9) 0.0346(9) -0.0025(8) 0.0155(8) -0.0025(8)
C26 0.0294(7) 0.0287(8) 0.0235(8) 0.0019(6) 0.0057(6) 0.0020(6)
C27 0.0421(9) 0.0495(12) 0.0267(9) 0.0022(8) 0.0132(7) 0.0140(9)
C28 0.0586(12) 0.0511(13) 0.0346(10) -0.0038(9) 0.0132(9) 0.0183(10)
C29 0.0699(17) 0.0657(17) 0.0622(16) -0.0079(13) 0.0156(13) 0.0325(14)
C30 0.0548(15) 0.093(2) 0.0730(19) -0.0061(17) 0.0189(13) 0.0356(15)
C31 0.0421(11) 0.087(2) 0.0603(15) 0.0003(14) 0.0196(11) 0.0149(12)
C32 0.0418(10) 0.0610(14) 0.0408(11) 0.0035(10) 0.0173(9) 0.0099(10)
C33 0.0721(15) 0.0417(12) 0.0413(12) -0.0065(10) 0.0112(11) 0.0087(11)
C34 0.111(3) 0.0509(16) 0.0632(18) 0.0035(14) 0.0114(17) 0.0090(16)
C35 0.096(2) 0.0745(19) 0.0441(14) -0.0071(14) 0.0061(14) -0.0006(17)
C36 0.0431(11) 0.0575(15) 0.0796(18) 0.0069(13) 0.0280(12) 0.0003(10)
C37 0.0626(18) 0.081(2) 0.134(3) -0.021(2) 0.025(2) -0.0153(17)
C38 0.079(2) 0.091(2) 0.116(3) 0.045(2) 0.052(2) 0.0200(18)
C39 0.087(2) 0.0587(18) 0.083(2) -0.0039(16) -0.0106(17) -0.0011(16)
C40 0.124(3) 0.122(4) 0.077(3) -0.011(2) -0.024(2) 0.006(3)
C41 0.068(2) 0.209(6) 0.095(3) -0.003(3) 0.033(2) -0.012(3)
C42 0.116(3) 0.185(5) 0.072(2) 0.002(3) 0.025(2) 0.083(4)
C43 0.231(6) 0.077(3) 0.080(2) 0.013(2) 0.081(3) -0.012(3)
C44 0.126(3) 0.076(2) 0.103(3) 0.001(2) 0.055(3) -0.017(2)
C45 0.158(4) 0.082(3) 0.092(3) -0.010(2) 0.023(3) -0.029(3)
C46 0.162(6) 0.229(8) 0.109(4) -0.071(5) -0.002(4) -0.057(5)

loop_
_atom_type_symbol
_atom_type_description
_atom_type_scat_dispersion_real
_atom_type_scat_dispersion_imag
_atom_type_scat_source
C C 0.0033 0.0016 'International Tables Vol C Tables 4.2.6.8 and 6.1.1.4'
H H 0.0000 0.0000 'International Tables Vol C Tables 4.2.6.8 and 6.1.1.4'
N N 0.0061 0.0033 'International Tables Vol C Tables 4.2.6.8 and 6.1.1.4'
O O 0.0106 0.0060 'International Tables Vol C Tables 4.2.6.8 and 6.1.1.4'
P P 0.1023 0.0942 'International Tables Vol C Tables 4.2.6.8 and 6.1.1.4'
Li Li -0.0003 0.0001 'International Tables Vol C Tables 4.2.6.8 and 6.1.1.4'

loop_
_geom_angle_atom_site_label_1
_geom_angle_atom_site_label_2
_geom_angle_atom_site_label_3
_geom_angle
O1 Li1 O2 113.2(2)
O1 Li1 O3 109.2(2)
O2 Li1 O3 106.75(19)
O1 Li1 P1 91.03(14)
O2 Li1 P1 121.90(18)
O3 Li1 P1 113.73(17)
C26 N1 C27 117.31(15)
C26 O1 Li1 151.80(18)
C43 O2 C45 109.2(3)
C43 O2 Li1 124.8(3)
C45 O2 Li1 114.0(2)
C41 O3 C39 114.9(3)
C41 O3 Li1 117.0(2)
C39 O3 Li1 121.5(2)
C1 P1 C8 104.60(9)
C1 P1 C2 106.57(8)
C8 P1 C2 99.12(8)
C1 P1 Li1 106.84(9)
C8 P1 Li1 104.33(10)
C2 P1 Li1 132.24(10)
C1 P2 C14 107.31(8)
C1 P2 C20 117.25(9)
C14 P2 C20 105.71(8)
C1 P2 C26 113.46(8)
C14 P2 C26 109.51(8)
C20 P2 C26 103.19(8)
P2 C1 P1 125.15(11)
C7 C2 C3 117.63(18)
C7 C2 P1 119.81(15)
C3 C2 P1 122.56(14)
C4 C3 C2 121.1(2)
C5 C4 C3 120.3(2)
C6 C5 C4 119.7(2)
C5 C6 C7 120.3(2)
C2 C7 C6 121.0(2)
C9 C8 C13 117.65(18)
C9 C8 P1 119.61(15)
C13 C8 P1 122.46(15)
C10 C9 C8 121.1(2)
C11 C10 C9 120.5(2)
C12 C11 C10 119.3(2)
C11 C12 C13 120.0(2)
C8 C13 C12 121.4(2)
C15 C14 C19 118.84(16)
C15 C14 P2 117.93(13)
C19 C14 P2 123.21(13)
C16 C15 C14 120.60(17)
C15 C16 C17 120.09(18)
C18 C17 C16 119.81(17)
C17 C18 C19 120.30(17)
C18 C19 C14 120.36(17)
C21 C20 C25 119.60(17)
C21 C20 P2 119.41(14)
C25 C20 P2 120.97(14)
C20 C21 C22 120.25(19)
C23 C22 C21 119.75(19)
C22 C23 C24 120.35(19)
C23 C24 C25 120.4(2)
C24 C25 C20 119.57(18)
O1 C26 N1 129.89(16)
O1 C26 P2 114.82(13)
N1 C26 P2 115.28(13)
C32 C27 C28 120.95(19)
C32 C27 N1 117.79(19)
C28 C27 N1 121.2(2)
C29 C28 C27 117.9(2)
C29 C28 C33 121.9(2)
C27 C28 C33 120.20(19)
C30 C29 C28 121.4(3)
C31 C30 C29 120.0(2)
C30 C31 C32 120.8(3)
C31 C32 C27 118.8(2)
C31 C32 C36 121.3(2)
C27 C32 C36 119.87(19)
C34 C33 C28 114.2(2)
C34 C33 C35 110.4(2)
C28 C33 C35 111.3(2)
C32 C36 C38 110.0(3)
C32 C36 C37 112.8(2)
C38 C36 C37 112.2(3)
O3 C39 C40 112.2(3)
O3 C41 C42 111.9(4)
C44 C43 O2 107.7(4)
C46 C45 O2 111.3(5)

loop_
_geom_bond_atom_site_label_1
_geom_bond_atom_site_label_2
_geom_bond_distance
Li1 O1 1.813(4)
Li1 O2 1.948(4)
Li1 O3 1.977(4)
Li1 P1 2.703(4)
N1 C26 1.285(2)
N1 C27 1.427(2)
O1 C26 1.261(2)
O2 C43 1.424(4)
O2 C45 1.469(5)
O3 C41 1.422(5)
O3 C39 1.458(4)
P1 C1 1.7510(18)
P1 C8 1.8468(19)
P1 C2 1.8502(19)
P2 C1 1.6932(18)
P2 C14 1.8070(17)
P2 C20 1.8192(17)
P2 C26 1.8557(17)
C2 C7 1.393(3)
C2 C3 1.392(3)
C3 C4 1.388(3)
C4 C5 1.379(3)
C5 C6 1.370(4)
C6 C7 1.394(3)
C8 C9 1.390(3)
C8 C13 1.390(3)
C9 C10 1.388(3)
C10 C11 1.379(4)
C11 C12 1.378(4)
C12 C13 1.393(3)
C14 C15 1.394(2)
C14 C19 1.393(2)
C15 C16 1.385(3)
C16 C17 1.392(3)
C17 C18 1.375(3)
C18 C19 1.395(3)
C20 C21 1.385(3)
C20 C25 1.396(3)
C21 C22 1.396(3)
C22 C23 1.377(3)
C23 C24 1.377(3)
C24 C25 1.390(3)
C27 C32 1.404(3)
C27 C28 1.414(3)
C28 C29 1.394(3)
C28 C33 1.519(4)
C29 C30 1.390(5)
C30 C31 1.377(5)
C31 C32 1.399(3)
C32 C36 1.517(4)
C33 C34 1.523(4)
C33 C35 1.520(4)
C36 C38 1.530(4)
C36 C37 1.536(4)
C39 C40 1.469(5)
C41 C42 1.441(7)
C43 C44 1.366(6)
C45 C46 1.359(8)

loop_
_geom_torsion_atom_site_label_1
_geom_torsion_atom_site_label_2
_geom_torsion_atom_site_label_3
_geom_torsion_atom_site_label_4
_geom_torsion
O2 Li1 O1 C26 -117.3(4)
O3 Li1 O1 C26 123.9(4)
P1 Li1 O1 C26 8.3(5)
O1 Li1 O2 C43 -154.9(3)
O3 Li1 O2 C43 -34.8(4)
P1 Li1 O2 C43 98.3(4)
O1 Li1 O2 C45 -16.5(4)
O3 Li1 O2 C45 103.7(3)
P1 Li1 O2 C45 -123.3(3)
O1 Li1 O3 C41 16.9(4)
O2 Li1 O3 C41 -105.8(4)
P1 Li1 O3 C41 116.9(3)
O1 Li1 O3 C39 -133.1(3)
O2 Li1 O3 C39 104.2(3)
P1 Li1 O3 C39 -33.1(3)
O1 Li1 P1 C1 -9.01(17)
O2 Li1 P1 C1 109.37(18)
O3 Li1 P1 C1 -120.51(16)
O1 Li1 P1 C8 101.43(15)
O2 Li1 P1 C8 -140.19(18)
O3 Li1 P1 C8 -10.07(18)
O1 Li1 P1 C2 -141.64(12)
O2 Li1 P1 C2 -23.3(3)
O3 Li1 P1 C2 106.86(18)
C14 P2 C1 P1 165.68(12)
C20 P2 C1 P1 -75.66(15)
C26 P2 C1 P1 44.57(16)
C8 P1 C1 P2 -126.91(13)
C2 P1 C1 P2 128.71(13)
Li1 P1 C1 P2 -16.66(17)
C1 P1 C2 C7 -155.38(15)
C8 P1 C2 C7 96.31(16)
Li1 P1 C2 C7 -22.7(2)
C1 P1 C2 C3 25.82(18)
C8 P1 C2 C3 -82.48(16)
Li1 P1 C2 C3 158.54(16)
C7 C2 C3 C4 -1.1(3)
P1 C2 C3 C4 177.69(16)
C2 C3 C4 C5 0.7(3)
C3 C4 C5 C6 0.1(3)
C4 C5 C6 C7 -0.3(3)
C3 C2 C7 C6 0.9(3)
P1 C2 C7 C6 -177.99(17)
C5 C6 C7 C2 -0.1(3)
C1 P1 C8 C9 34.5(2)
C2 P1 C8 C9 144.41(18)
Li1 P1 C8 C9 -77.54(19)
C1 P1 C8 C13 -151.74(17)
C2 P1 C8 C13 -41.85(18)
Li1 P1 C8 C13 96.20(18)
C13 C8 C9 C10 -0.5(4)
P1 C8 C9 C10 173.6(2)
C8 C9 C10 C11 -0.2(5)
C9 C10 C11 C12 0.7(5)
C10 C11 C12 C13 -0.4(4)
C9 C8 C13 C12 0.8(3)
P1 C8 C13 C12 -173.09(18)
C11 C12 C13 C8 -0.3(4)
C1 P2 C14 C15 -54.34(16)
C20 P2 C14 C15 179.79(14)
C26 P2 C14 C15 69.23(15)
C1 P2 C14 C19 123.96(15)
C20 P2 C14 C19 -1.92(17)
C26 P2 C14 C19 -112.48(15)
C19 C14 C15 C16 0.6(3)
P2 C14 C15 C16 178.93(15)
C14 C15 C16 C17 -0.4(3)
C15 C16 C17 C18 -0.1(3)
C16 C17 C18 C19 0.6(3)
C17 C18 C19 C14 -0.5(3)
C15 C14 C19 C18 -0.1(3)
P2 C14 C19 C18 -178.37(14)
C1 P2 C20 C21 -4.92(18)
C14 P2 C20 C21 114.60(15)
C26 P2 C20 C21 -130.42(15)
C1 P2 C20 C25 176.97(14)
C14 P2 C20 C25 -63.51(16)
C26 P2 C20 C25 51.47(16)
C25 C20 C21 C22 1.1(3)
P2 C20 C21 C22 -177.05(16)
C20 C21 C22 C23 0.7(3)
C21 C22 C23 C24 -1.5(3)
C22 C23 C24 C25 0.6(3)
C23 C24 C25 C20 1.2(3)
C21 C20 C25 C24 -2.0(3)
P2 C20 C25 C24 176.09(15)
Li1 O1 C26 N1 -160.4(3)
Li1 O1 C26 P2 18.1(5)
C27 N1 C26 O1 7.1(3)
C27 N1 C26 P2 -171.34(14)
C1 P2 C26 O1 -45.98(18)
C14 P2 C26 O1 -165.84(14)
C20 P2 C26 O1 81.94(16)
C1 P2 C26 N1 132.72(15)
C14 P2 C26 N1 12.85(17)
C20 P2 C26 N1 -99.37(15)
C26 N1 C27 C32 95.4(2)
C26 N1 C27 C28 -87.0(2)
C32 C27 C28 C29 3.1(3)
N1 C27 C28 C29 -174.4(2)
C32 C27 C28 C33 -177.85(19)
N1 C27 C28 C33 4.7(3)
C27 C28 C29 C30 -1.3(4)
C33 C28 C29 C30 179.6(3)
C28 C29 C30 C31 -0.7(5)
C29 C30 C31 C32 0.9(5)
C30 C31 C32 C27 0.9(4)
C30 C31 C32 C36 179.0(3)
C28 C27 C32 C31 -2.9(3)
N1 C27 C32 C31 174.7(2)
C28 C27 C32 C36 178.9(2)
N1 C27 C32 C36 -3.6(3)
C29 C28 C33 C34 -31.2(3)
C27 C28 C33 C34 149.8(2)
C29 C28 C33 C35 94.6(3)
C27 C28 C33 C35 -84.4(3)
C31 C32 C36 C38 -90.7(3)
C27 C32 C36 C38 87.5(3)
C31 C32 C36 C37 35.4(4)
C27 C32 C36 C37 -146.5(3)
C41 O3 C39 C40 78.6(5)
Li1 O3 C39 C40 -130.8(4)
C39 O3 C41 C42 -143.5(3)
Li1 O3 C41 C42 64.6(5)
C45 O2 C43 C44 161.8(4)
Li1 O2 C43 C44 -58.1(6)
C43 O2 C45 C46 -97.5(6)
Li1 O2 C45 C46 117.7(5)
